data_7127570
loop_
_publ_author_name
'Thomas-Hargreaves, Lewis R'
'Hunger, David'
'Kern, Michal'
'Wooles, Ashley J.'
'van Slageren, Joris'
'Chilton, Nicholas F.'
'Liddle, Stephen T.'

_publ_section_title
;
 Insights into <i>D</i><sub>4h</sub>@metal-symmetry single-molecule
 magnetism: the case of a dysprosium-bis(boryloxide) complex.
;
_journal_issue 6
_journal_name_full 'Chemical communications (Cambridge, England)'
_journal_page_first 733
_journal_page_last 736
_journal_paper_doi 10.1039/d0cc07446b
_journal_volume 57
_journal_year 2021
_chemical_formula_moiety 'C68 H104 B2 Dy N4 O6, C24 H20 B, C6 H6'
_chemical_formula_sum 'C98 H130 B3 Dy N4 O6'
_chemical_formula_weight 1654.98
_chemical_properties_physical Air-sensitive,Moisture-sensitive,Oxygen-sensitive
_space_group_crystal_system orthorhombic
_space_group_IT_number 63
_space_group_name_Hall '-C 2c 2'
_space_group_name_H-M_alt 'C m c m'
_atom_sites_solution_hydrogens geom
_atom_sites_solution_primary direct
_atom_sites_solution_secondary difmap
_audit_creation_date 2019-07-24
_audit_creation_method
;
Olex2 1.2
(compiled 2018.05.29 svn.r3508 for OlexSys, GUI svn.r5506)
;
_audit_update_record
;
2020-11-11 deposited with the CCDC.	2020-12-11 downloaded from the CCDC.
;
_cell_angle_alpha 90
_cell_angle_beta 90
_cell_angle_gamma 90
_cell_formula_units_Z 4
_cell_length_a 23.5114(3)
_cell_length_b 19.5012(3)
_cell_length_c 19.8810(3)
_cell_measurement_reflns_used 30984
_cell_measurement_temperature 150(2)
_cell_measurement_theta_max 30.3570
_cell_measurement_theta_min 2.0380
_cell_volume 9115.4(2)
_computing_cell_refinement 'CrysAlisPro 1.171.39.46 (Rigaku OD, 2018)'
_computing_data_collection 'CrysAlisPro 1.171.39.46 (Rigaku OD, 2018)'
_computing_data_reduction 'CrysAlisPro 1.171.39.46 (Rigaku OD, 2018)'
_computing_molecular_graphics 'Olex2 (Dolomanov et al., 2009)'
_computing_publication_material 'Olex2 (Dolomanov et al., 2009)'
_computing_structure_refinement 'ShelXL (Sheldrick, 2015)'
_computing_structure_solution 'ShelXS (Sheldrick, 2008)'
_diffrn_ambient_environment N~2~
_diffrn_ambient_temperature 150(2)
_diffrn_detector 'CCD plate'
_diffrn_measured_fraction_theta_full 0.999
_diffrn_measured_fraction_theta_max 0.999
_diffrn_measurement_details
;
List of Runs (angles in degrees, time in seconds):

  # Type    Start    End  Width  t~exp~   \w     \q     \k     \f   Frames
#--------------------------------------------------------------------------
  1  \w    -78.00  96.00   1.00   15.00    --    7.50  57.00 -58.00  174
  2  \w    -49.00   1.00   1.00   15.00    --    7.50  60.00   0.00   50
  3  \w     26.00  53.00   1.00   15.00    --    7.50  60.00   0.00   27
  4  \w    -78.00 -51.00   1.00   15.00    --    7.50  30.00-180.00   27
  5  \w    -80.00  96.00   1.00   15.00    --    7.50  30.00-120.00  176
;
_diffrn_measurement_device 'four-circle diffractometer'
_diffrn_measurement_device_type 'XtaLAB AFC11 (RINC): quarter-chi single'
_diffrn_measurement_method '\w scans'
_diffrn_orient_matrix_type 'CrysAlisPro convention (1999,Acta A55,543-557)'
_diffrn_orient_matrix_UB_11 -0.0217227000
_diffrn_orient_matrix_UB_12 0.0251064000
_diffrn_orient_matrix_UB_13 -0.0027543000
_diffrn_orient_matrix_UB_21 -0.0131808000
_diffrn_orient_matrix_UB_22 -0.0195185000
_diffrn_orient_matrix_UB_23 -0.0257881000
_diffrn_orient_matrix_UB_31 -0.0162434000
_diffrn_orient_matrix_UB_32 -0.0176853000
_diffrn_orient_matrix_UB_33 0.0244963000
_diffrn_radiation_monochromator mirror
_diffrn_radiation_probe x-ray
_diffrn_radiation_type MoK\a
_diffrn_radiation_wavelength 0.71073
_diffrn_reflns_av_R_equivalents 0.0305
_diffrn_reflns_av_unetI/netI 0.0136
_diffrn_reflns_Laue_measured_fraction_full 0.999
_diffrn_reflns_Laue_measured_fraction_max 0.999
_diffrn_reflns_limit_h_max 27
_diffrn_reflns_limit_h_min -27
_diffrn_reflns_limit_k_max 23
_diffrn_reflns_limit_k_min -23
_diffrn_reflns_limit_l_max 23
_diffrn_reflns_limit_l_min -23
_diffrn_reflns_number 54368
_diffrn_reflns_point_group_measured_fraction_full 0.999
_diffrn_reflns_point_group_measured_fraction_max 0.999
_diffrn_reflns_theta_full 25.024
_diffrn_reflns_theta_max 25.024
_diffrn_reflns_theta_min 1.700
_diffrn_source 'Rotating-anode X-ray tube (dual wavelength)'
_diffrn_source_type 'Rigaku (Mo) X-ray DW Source'
_exptl_absorpt_coefficient_mu 0.873
_exptl_absorpt_correction_T_max 1.000
_exptl_absorpt_correction_T_min 0.553
_exptl_absorpt_correction_type gaussian
_exptl_absorpt_process_details
;
CrysAlisPro 1.171.39.46 (Rigaku Oxford Diffraction, 2018)
Numerical absorption correction based on gaussian integration over
			a multifaceted crystal model
Empirical absorption correction using spherical harmonics,
 implemented in SCALE3 ABSPACK scaling algorithm.
;
_exptl_crystal_colour colourless
_exptl_crystal_colour_primary colourless
_exptl_crystal_density_diffrn 1.206
_exptl_crystal_description block
_exptl_crystal_F_000 3500
_exptl_crystal_size_max 0.295
_exptl_crystal_size_mid 0.198
_exptl_crystal_size_min 0.185
_refine_diff_density_max 0.888
_refine_diff_density_min -0.926
_refine_diff_density_rms 0.093
_refine_ls_extinction_method none
_refine_ls_goodness_of_fit_ref 1.181
_refine_ls_hydrogen_treatment constr
_refine_ls_matrix_type full
_refine_ls_number_parameters 350
_refine_ls_number_reflns 4264
_refine_ls_number_restraints 536
_refine_ls_restrained_S_all 1.224
_refine_ls_R_factor_all 0.0672
_refine_ls_R_factor_gt 0.0629
_refine_ls_shift/su_max 0.000
_refine_ls_shift/su_mean 0.000
_refine_ls_structure_factor_coef Fsqd
_refine_ls_weighting_details 'w=1/[\s^2^(Fo^2^)+(0.0214P)^2^+105.1352P] where P=(Fo^2^+2Fc^2^)/3'
_refine_ls_weighting_scheme calc
_refine_ls_wR_factor_gt 0.1322
_refine_ls_wR_factor_ref 0.1342
_reflns_Friedel_coverage 0.000
_reflns_number_gt 3872
_reflns_number_total 4264
_reflns_threshold_expression 'I > 2\s(I)'
_cod_data_source_file d0cc07446b2.cif
_cod_data_source_block 2Dy
_cod_depositor_comments 'Adding full bibliography for 7127568--7127571.cif.'
_cod_original_cell_volume 9115.5(2)
_cod_database_code 7127570
_manchester_internal_diff_code astl478
_manchester_internal_stl_name DYLTH9
_manchester_internal_coll_client LTH
_manchester_internal_coll_date 19/07/2019
_manchester_internal_process_date 22/07/2019
_manchester_internal_process_user AW/LTH
_manchester_internal_solution_date 22/07/2019
_manchester_internal_solution_user LTH/AW
_manchester_internal_refinement_date 24/07/2019
_manchester_internal_refinement_user AW/LTH
_manchester_internal_validation_date 24/07/2019
_manchester_internal_validation_user AW/LTH
_manchester_internal_archive_date 24/07/2019
_manchester_internal_archive_user AW
_shelx_shelxl_version_number 2018/3
_chemical_oxdiff_formula 'Dy B3 O6 N4 C60 H80'
_chemical_oxdiff_usercomment LTH
_shelx_space_group_comment
;
The symmetry employed for this shelxl refinement is uniquely defined
by the following loop, which should always be used as a source of
symmetry information in preference to the above space-group names.
They are only intended as comments.
;
_reflns_odcompleteness_completeness 99.92
_reflns_odcompleteness_iscentric 1
_reflns_odcompleteness_theta 26.32
_olex2_refinement_description
;
1. Fixed Uiso
 At 1.2 times of:
  All C(H) groups, All C(H,H) groups
 At 1.5 times of:
  All C(H,H,H) groups
2. Restrained distances
 C30-C29 = C29-C28 = C25-C24 = C26-C25 = C27-C26 = C1F-C1E = C1E-C1D = C1D-C1C
 = C1C-C1B = C1B-C1A = C1F-C1A = C29-C28 = C30-C29 = C31-C30 = C31-C30_$1 =
 C30_$1-C29_$1 = C29_$1-C28
 1.39 with sigma of 0.01
 C23-C22 = C23-C22A = C23A-C22A = C17-C16 = C16-C15 = C15-C14 = C19-C20 = C20-
 C21 = C18-C19
 1.55 with sigma of 0.01
 O2-C14 = O2-C17 = O4-C23A = O4-C22
 1.45 with sigma of 0.01
 C20-O3 \\sim O3-C19
 with sigma of 0.02
 C1A-C1D \\sim C1C-C1F \\sim C1E-C1B
 with sigma of 0.02
 C1F-C1D \\sim C1E-C1C \\sim C1E-C1A \\sim C1F-C1B \\sim C1C-C1A \\sim C1D-C1B
 with sigma of 0.01
 C14-C16 \\sim C15-C17
 with sigma of 0.02
 C29_$1-C30 \\sim C29-C30_$1 \\sim C28-C31
 with sigma of 0.01
3. Restrained planarity
 C1A, C1B, C1C, C1D, C1E, C1F
 with sigma of 0.1
4. Uiso/Uaniso restraints and constraints
All non-hydrogen atoms have similar U: within 2A with sigma of 0.01 and sigma
for terminal atoms of 0.02
5. Rigid body (RIGU) restrains
 All non-hydrogen atoms
 with sigma for 1-2 distances of 0.004 and sigma for 1-3 distances of 0.004
6. Others
 Fixed Sof: O4(0.25) C23(0.25) H23A(0.25) H23B(0.25) O2(0.25) O3(0.5)
 C14(0.25) H14A(0.25) H14B(0.25) C15(0.25) H15A(0.25) H15B(0.25) C16(0.25)
 H16A(0.25) H16B(0.25) C17(0.25) H17A(0.25) H17B(0.25) C18(0.5) H18A(0.5)
 H18B(0.5) C19(0.5) H19A(0.5) H19B(0.5) C20(0.5) H20A(0.5) H20B(0.5) C21(0.5)
 H21A(0.5) H21B(0.5) C22(0.25) H22A(0.25) H22B(0.25) C1A(0.25) H1A(0.25)
 C1B(0.25) H1B(0.25) C1C(0.25) H1C(0.25) C1D(0.25) H1D(0.25) C1E(0.25)
 H1E(0.25) C1F(0.25) H1F(0.25) C23A(0.25) H23C(0.25) H23D(0.25) C22A(0.25)
 H22C(0.25) H22D(0.25)
7.a Ternary CH refined with riding coordinates:
 C8(H8), C11(H11)
7.b Secondary CH2 refined with riding coordinates:
 C23(H23A,H23B), C14(H14A,H14B), C15(H15A,H15B), C16(H16A,H16B), C17(H17A,
 H17B), C18(H18A,H18B), C19(H19A,H19B), C20(H20A,H20B), C21(H21A,H21B),
 C22(H22A,H22B), C23A(H23C,H23D), C22A(H22C,H22D)
7.c Aromatic/amide H refined with riding coordinates:
 C1(H1), C4(H4), C5(H5), C6(H6), C25(H25), C26(H26), C27(H27), C29(H29),
 C30(H30), C1A(H1A), C1B(H1B), C1C(H1C), C1D(H1D), C1E(H1E), C1F(H1F), C31(H31)
7.d Idealised Me refined as rotating group:
 C9(H9A,H9B,H9C), C10(H10A,H10B,H10C), C12(H12A,H12B,H12C), C13(H13A,H13B,H13C)
;
_olex2_submission_special_instructions 'No special instructions were received'
_oxdiff_exptl_absorpt_empirical_details
;
Empirical correction (ABSPACK) includes:
- Absorption correction using spherical harmonics
- Frame scaling
;
_oxdiff_exptl_absorpt_empirical_full_max 1.154
_oxdiff_exptl_absorpt_empirical_full_min 0.820

loop_
_space_group_symop_operation_xyz
'x, y, z'
'-x, -y, z+1/2'
'x, -y, -z'
'-x, y, -z+1/2'
'x+1/2, y+1/2, z'
'-x+1/2, -y+1/2, z+1/2'
'x+1/2, -y+1/2, -z'
'-x+1/2, y+1/2, -z+1/2'
'-x, -y, -z'
'x, y, -z-1/2'
'-x, y, z'
'x, -y, z-1/2'
'-x+1/2, -y+1/2, -z'
'x+1/2, y+1/2, -z-1/2'
'-x+1/2, y+1/2, z'
'x+1/2, -y+1/2, z-1/2'

loop_
_atom_site_label
_atom_site_type_symbol
_atom_site_fract_x
_atom_site_fract_y
_atom_site_fract_z
_atom_site_U_iso_or_equiv
_atom_site_adp_type
_atom_site_occupancy
_atom_site_site_symmetry_order
_atom_site_calc_flag
_atom_site_refinement_flags_posn
_atom_site_refinement_flags_adp
_atom_site_refinement_flags_occupancy
_atom_site_disorder_assembly
_atom_site_disorder_group
Dy1 Dy 0.000000 0.25034(2) 0.750000 0.02607(15) Uani 1 4 d S TU P . .
O1 O 0.0908(2) 0.2465(3) 0.750000 0.0464(13) Uani 1 2 d S TU P A .
O4 O 0.0031(13) 0.1292(4) 0.755(2) 0.034(4) Uani 0.25 1 d D U . A -1
N1 N 0.18427(19) 0.2206(2) 0.6919(4) 0.0615(13) Uani 1 1 d . U . . .
C1 C 0.2386(2) 0.2035(3) 0.7172(4) 0.076(2) Uani 1 1 d . U . . .
H1 H 0.270817 0.193384 0.690016 0.091 Uiso 1 1 calc R . . . .
C2 C 0.1777(3) 0.2344(3) 0.6220(5) 0.0706(16) Uani 1 1 d . U . . .
C3 C 0.1860(4) 0.3016(4) 0.5991(6) 0.109(2) Uani 1 1 d . U . . .
C4 C 0.1814(4) 0.3125(5) 0.5293(6) 0.122(3) Uani 1 1 d . U . . .
H4 H 0.187103 0.357480 0.512292 0.147 Uiso 1 1 calc R . . . .
C5 C 0.1694(4) 0.2618(5) 0.4855(6) 0.109(3) Uani 1 1 d . U . . .
H5 H 0.166147 0.271684 0.438889 0.131 Uiso 1 1 calc R . . . .
C6 C 0.1617(3) 0.1962(4) 0.5082(5) 0.084(2) Uani 1 1 d . U . . .
H6 H 0.153056 0.160464 0.477347 0.101 Uiso 1 1 calc R . . . .
C7 C 0.1668(3) 0.1819(3) 0.5773(4) 0.0684(16) Uani 1 1 d . U . . .
C8 C 0.2001(5) 0.3584(4) 0.6478(7) 0.147(3) Uani 1 1 d . U . . .
H8 H 0.186802 0.344616 0.693602 0.176 Uiso 1 1 calc R . . . .
C9 C 0.1678(6) 0.4272(5) 0.6262(9) 0.205(6) Uani 1 1 d . U . . .
H9A H 0.185047 0.445682 0.585184 0.308 Uiso 1 1 calc GR . . . .
H9B H 0.170857 0.461118 0.662441 0.308 Uiso 1 1 calc GR . . . .
H9C H 0.127561 0.417025 0.617861 0.308 Uiso 1 1 calc GR . . . .
C10 C 0.2632(6) 0.3718(5) 0.6508(7) 0.151(4) Uani 1 1 d . U . . .
H10A H 0.282819 0.330335 0.666182 0.226 Uiso 1 1 calc GR . . . .
H10B H 0.270703 0.409429 0.682153 0.226 Uiso 1 1 calc GR . . . .
H10C H 0.276967 0.384255 0.605897 0.226 Uiso 1 1 calc GR . . . .
C11 C 0.1620(4) 0.1082(4) 0.6015(4) 0.079(2) Uani 1 1 d . U . . .
H11 H 0.157753 0.108837 0.651517 0.094 Uiso 1 1 calc R . . . .
C12 C 0.1097(5) 0.0718(6) 0.5717(6) 0.139(4) Uani 1 1 d . U . . .
H12A H 0.075447 0.098735 0.581507 0.209 Uiso 1 1 calc GR . . . .
H12B H 0.105964 0.026133 0.591774 0.209 Uiso 1 1 calc GR . . . .
H12C H 0.114228 0.067439 0.522909 0.209 Uiso 1 1 calc GR . . . .
C13 C 0.2161(5) 0.0682(4) 0.5845(5) 0.110(3) Uani 1 1 d . U . . .
H13A H 0.220236 0.064979 0.535502 0.164 Uiso 1 1 calc GR . . . .
H13B H 0.213686 0.021965 0.603615 0.164 Uiso 1 1 calc GR . . . .
H13C H 0.249191 0.091979 0.603366 0.164 Uiso 1 1 calc GR . . . .
C23 C 0.0421(7) 0.0172(9) 0.7616(14) 0.043(5) Uiso 0.25 1 d D U . A -1
H23A H 0.051890 0.014179 0.809909 0.052 Uiso 0.25 1 calc R . . A -1
H23B H 0.063502 -0.018005 0.736183 0.052 Uiso 0.25 1 calc R . . A -1
B1 B 0.1476(4) 0.2315(4) 0.750000 0.051(2) Uani 1 2 d S TU P . .
O2 O -0.0042(12) 0.3703(4) 0.7434(19) 0.033(5) Uani 0.25 1 d D U . A -1
O3 O 0.0043(11) 0.2654(3) 0.6330(3) 0.042(2) Uani 0.5 1 d D U . A -1
C14 C 0.0382(9) 0.4098(10) 0.7071(12) 0.035(5) Uani 0.25 1 d D U . A -1
H14A H 0.028070 0.414129 0.659013 0.042 Uiso 0.25 1 calc R . . A -1
H14B H 0.076223 0.388179 0.710808 0.042 Uiso 0.25 1 calc R . . A -1
C15 C 0.0373(6) 0.4803(8) 0.7423(16) 0.035(5) Uani 0.25 1 d D U . A -1
H15A H 0.067707 0.483057 0.776703 0.042 Uiso 0.25 1 calc R . . A -1
H15B H 0.043077 0.517584 0.709205 0.042 Uiso 0.25 1 calc R . . A -1
C16 C -0.0217(8) 0.4862(8) 0.7754(13) 0.039(5) Uani 0.25 1 d D U . A -1
H16A H -0.045706 0.519522 0.750708 0.047 Uiso 0.25 1 calc R . . A -1
H16B H -0.018163 0.501515 0.822652 0.047 Uiso 0.25 1 calc R . . A -1
C17 C -0.0481(8) 0.4138(10) 0.7721(12) 0.034(5) Uani 0.25 1 d D U . A -1
H17A H -0.058763 0.397648 0.817576 0.041 Uiso 0.25 1 calc R . . A -1
H17B H -0.082515 0.413757 0.743296 0.041 Uiso 0.25 1 calc R . . A -1
C18 C -0.0282(5) 0.2299(7) 0.5861(5) 0.053(2) Uani 0.5 1 d D U . A -1
H18A H -0.069075 0.238980 0.594208 0.063 Uiso 0.5 1 calc R . . A -1
H18B H -0.021568 0.180052 0.590942 0.063 Uiso 0.5 1 calc R . . A -1
C19 C -0.0123(6) 0.2526(7) 0.5159(4) 0.068(3) Uani 0.5 1 d D U . A -1
H19A H 0.007620 0.215379 0.491598 0.081 Uiso 0.5 1 calc R . . A -1
H19B H -0.046637 0.265709 0.490059 0.081 Uiso 0.5 1 calc R . . A -1
C20 C 0.0263(6) 0.3135(7) 0.5253(5) 0.072(3) Uani 0.5 1 d D U . A -1
H20A H 0.005683 0.356681 0.515969 0.087 Uiso 0.5 1 calc R . . A -1
H20B H 0.059453 0.310479 0.494720 0.087 Uiso 0.5 1 calc R . . A -1
C21 C 0.0457(5) 0.3112(7) 0.5984(5) 0.053(3) Uani 0.5 1 d D U . A -1
H21A H 0.084727 0.292608 0.601902 0.063 Uiso 0.5 1 calc R . . A -1
H21B H 0.044998 0.357676 0.618526 0.063 Uiso 0.5 1 calc R . . A -1
C22 C 0.0524(9) 0.0901(9) 0.7332(11) 0.039(4) Uiso 0.25 1 d D U . A -1
H22A H 0.087859 0.110013 0.751811 0.047 Uiso 0.25 1 calc R . . A -1
H22B H 0.055228 0.089159 0.683558 0.047 Uiso 0.25 1 calc R . . A -1
C24 C 0.500000 0.3012(4) 0.6862(4) 0.0399(16) Uani 1 2 d DS TU P . .
C25 C 0.4499(3) 0.3290(3) 0.6607(3) 0.0542(15) Uani 1 1 d D U . . .
H25 H 0.414572 0.312190 0.676897 0.065 Uiso 1 1 calc R . . . .
C26 C 0.4497(3) 0.3806(3) 0.6124(3) 0.0725(19) Uani 1 1 d D U . . .
H26 H 0.414638 0.398131 0.596123 0.087 Uiso 1 1 calc R . . . .
C27 C 0.500000 0.4063(5) 0.5883(5) 0.080(3) Uani 1 2 d DS TU P . .
H27 H 0.499999 0.441438 0.555188 0.096 Uiso 1 2 calc RS T P . .
C28 C 0.4450(3) 0.1952(3) 0.750000 0.0397(16) Uani 1 2 d DS TU P . .
C29 C 0.4218(2) 0.1702(3) 0.6904(3) 0.0569(16) Uani 1 1 d D U . . .
H29 H 0.436750 0.186319 0.648879 0.068 Uiso 1 1 calc R . . . .
C30 C 0.3777(2) 0.1226(3) 0.6889(3) 0.080(2) Uani 1 1 d D U . . .
H30 H 0.362681 0.106249 0.647563 0.096 Uiso 1 1 calc R . . . .
B2 B 0.500000 0.2472(6) 0.750000 0.035(2) Uani 1 4 d S TU P . .
C1A C 0.0256(9) 0.4821(16) 1.0394(12) 0.086(7) Uiso 0.25 1 d D U . B -1
H1A H 0.053698 0.467262 1.070493 0.103 Uiso 0.25 1 calc R . . B -1
C1B C 0.0416(8) 0.5156(19) 0.9808(14) 0.080(7) Uiso 0.25 1 d D U . B -1
H1B H 0.080695 0.524513 0.972199 0.097 Uiso 0.25 1 calc R . . B -1
C1C C 0.0004(10) 0.5364(13) 0.9345(11) 0.090(6) Uiso 0.25 1 d D U . B -1
H1C H 0.011365 0.558740 0.894121 0.108 Uiso 0.25 1 calc R . . B -1
C1D C -0.0570(9) 0.5242(18) 0.9478(14) 0.083(7) Uiso 0.25 1 d D U . B -1
H1D H -0.085170 0.538520 0.916577 0.100 Uiso 0.25 1 calc R . . B -1
C1E C -0.0729(8) 0.491(2) 1.0068(17) 0.089(7) Uiso 0.25 1 d D U . B -1
H1E H -0.111988 0.482471 1.015703 0.107 Uiso 0.25 1 calc R . . B -1
C1F C -0.0318(11) 0.4700(15) 1.0527(12) 0.090(7) Uiso 0.25 1 d D U . B -1
H1F H -0.042801 0.447589 1.093089 0.108 Uiso 0.25 1 calc R . . B -1
C31 C 0.3564(4) 0.1001(4) 0.750000 0.089(3) Uani 1 2 d DS TU P . .
H31 H 0.326030 0.067977 0.750000 0.107 Uiso 1 2 calc RS T P . .
C23A C -0.0386(9) 0.0815(10) 0.7814(12) 0.038(4) Uiso 0.25 1 d D U . A -1
H23C H -0.077598 0.095294 0.768295 0.045 Uiso 0.25 1 calc R . . A -1
H23D H -0.036357 0.079283 0.831040 0.045 Uiso 0.25 1 calc R . . A -1
C22A C -0.0229(6) 0.0115(9) 0.750(3) 0.042(4) Uiso 0.25 1 d D U . A -1
H22C H -0.032725 0.008939 0.701338 0.051 Uiso 0.25 1 calc R . . A -1
H22D H -0.039997 -0.027661 0.774103 0.051 Uiso 0.25 1 calc R . . A -1

loop_
_atom_site_aniso_label
_atom_site_aniso_U_11
_atom_site_aniso_U_22
_atom_site_aniso_U_33
_atom_site_aniso_U_23
_atom_site_aniso_U_13
_atom_site_aniso_U_12
Dy1 0.0197(2) 0.0301(2) 0.0284(2) 0.000 0.000 0.000
O1 0.020(2) 0.030(2) 0.089(4) 0.000 0.000 -0.001(2)
O4 0.036(5) 0.029(3) 0.038(8) -0.001(6) 0.000(7) -0.003(6)
N1 0.019(2) 0.029(2) 0.137(4) -0.001(3) 0.015(3) 0.0035(18)
C1 0.020(2) 0.043(3) 0.163(7) 0.001(4) 0.013(3) 0.008(2)
C2 0.037(3) 0.033(3) 0.141(4) 0.024(3) 0.044(3) 0.010(2)
C3 0.111(4) 0.040(3) 0.176(5) 0.026(3) 0.113(4) 0.014(3)
C4 0.123(5) 0.065(4) 0.180(6) 0.053(4) 0.106(5) 0.027(4)
C5 0.095(5) 0.081(4) 0.151(6) 0.066(4) 0.067(5) 0.035(4)
C6 0.060(4) 0.079(4) 0.114(5) 0.055(4) 0.016(4) 0.012(3)
C7 0.045(3) 0.051(3) 0.110(4) 0.041(3) -0.003(3) 0.002(3)
C8 0.182(7) 0.043(4) 0.215(7) 0.004(4) 0.142(6) -0.008(4)
C9 0.190(10) 0.047(5) 0.379(15) -0.001(8) 0.186(10) 0.012(6)
C10 0.213(9) 0.057(5) 0.182(10) -0.005(6) 0.082(9) -0.015(6)
C11 0.095(5) 0.053(3) 0.088(5) 0.034(3) -0.028(4) -0.024(3)
C12 0.160(8) 0.135(8) 0.124(8) 0.069(7) -0.051(7) -0.096(7)
C13 0.157(8) 0.049(4) 0.123(8) 0.015(5) -0.019(7) 0.016(5)
B1 0.018(3) 0.018(3) 0.118(5) 0.000 0.000 -0.002(3)
O2 0.024(7) 0.035(3) 0.040(12) 0.002(5) -0.012(9) 0.004(5)
O3 0.047(6) 0.048(3) 0.032(3) 0.005(2) 0.005(5) -0.023(6)
C14 0.026(7) 0.036(6) 0.045(13) 0.001(6) -0.012(8) -0.002(6)
C15 0.028(7) 0.035(5) 0.042(13) 0.001(7) -0.024(8) 0.001(5)
C16 0.036(8) 0.036(6) 0.046(12) 0.000(6) -0.017(8) 0.007(6)
C17 0.028(7) 0.037(6) 0.037(13) 0.002(6) -0.014(7) 0.010(5)
C18 0.049(5) 0.071(6) 0.038(4) -0.003(4) 0.005(4) -0.025(5)
C19 0.069(8) 0.099(6) 0.036(4) 0.001(5) 0.007(4) -0.031(6)
C20 0.075(6) 0.098(7) 0.044(5) 0.019(5) -0.003(5) -0.025(5)
C21 0.052(5) 0.064(6) 0.041(5) 0.015(4) 0.005(4) -0.023(5)
C24 0.055(4) 0.032(3) 0.033(4) -0.004(3) 0.000 0.000
C25 0.073(4) 0.042(3) 0.047(3) -0.002(2) -0.011(3) 0.015(3)
C26 0.115(5) 0.048(3) 0.055(4) 0.000(3) -0.015(4) 0.024(3)
C27 0.148(8) 0.046(5) 0.047(5) 0.003(4) 0.000 0.000
C28 0.023(3) 0.029(3) 0.067(4) 0.000 0.000 0.009(3)
C29 0.031(3) 0.040(3) 0.100(4) -0.016(3) -0.022(3) 0.009(2)
C30 0.037(3) 0.045(3) 0.158(7) -0.025(4) -0.031(4) 0.013(3)
B2 0.033(4) 0.030(4) 0.042(5) 0.000 0.000 0.000
C31 0.030(5) 0.038(5) 0.199(9) 0.000 0.000 0.009(4)

loop_
_atom_type_symbol
_atom_type_description
_atom_type_scat_dispersion_real
_atom_type_scat_dispersion_imag
_atom_type_scat_source
C C 0.0033 0.0016 'International Tables Vol C Tables 4.2.6.8 and 6.1.1.4'
H H 0.0000 0.0000 'International Tables Vol C Tables 4.2.6.8 and 6.1.1.4'
B B 0.0013 0.0007 'International Tables Vol C Tables 4.2.6.8 and 6.1.1.4'
Dy Dy -0.1892 4.4098 'International Tables Vol C Tables 4.2.6.8 and 6.1.1.4'
N N 0.0061 0.0033 'International Tables Vol C Tables 4.2.6.8 and 6.1.1.4'
O O 0.0106 0.0060 'International Tables Vol C Tables 4.2.6.8 and 6.1.1.4'

loop_
_exptl_crystal_face_index_h
_exptl_crystal_face_index_k
_exptl_crystal_face_index_l
_exptl_crystal_face_perp_dist
31 -9 5 0.1074
5 21 17 0.0793
-16 -3 24 0.1257
20 -1 22 0.0961
-20 1 -22 0.0961
20 12 -19 0.0975
-29 13 3 0.0455
20 -21 8 0.1039
2 -18 21 0.1490
-3 -23 -15 0.1121

loop_
_geom_angle_atom_site_label_1
_geom_angle_atom_site_label_2
_geom_angle_atom_site_label_3
_geom_angle
_geom_angle_site_symmetry_1
_geom_angle_site_symmetry_3
_geom_angle_publ_flag
O1 Dy1 O1 175.9(3) . 11 ?
O1 Dy1 O4 86.2(7) . . ?
O1 Dy1 O4 89.7(8) 11 . ?
O1 Dy1 O2 89.6(7) 11 . ?
O1 Dy1 O2 94.5(7) . . ?
O1 Dy1 O3 92.7(6) 11 . ?
O1 Dy1 O3 87.8(6) . . ?
O2 Dy1 O4 178.8(15) . . ?
O3 Dy1 O4 99.4(10) . . ?
O3 Dy1 O2 79.7(9) . . ?
B1 O1 Dy1 169.7(5) . . ?
C22 O4 Dy1 122.5(12) . . ?
C23A O4 Dy1 129.3(14) . . ?
C23A O4 C22 108.1(11) . . ?
C1 N1 C2 119.3(6) . . ?
C1 N1 B1 106.8(6) . . ?
C2 N1 B1 133.0(5) . . ?
C1 C1 N1 110.8(4) 10_557 . ?
C3 C2 N1 118.6(8) . . ?
C7 C2 N1 120.6(6) . . ?
C7 C2 C3 120.7(9) . . ?
C2 C3 C4 116.8(10) . . ?
C2 C3 C8 120.6(10) . . ?
C4 C3 C8 122.7(8) . . ?
C5 C4 C3 122.9(8) . . ?
C4 C5 C6 120.1(10) . . ?
C5 C6 C7 119.7(10) . . ?
C2 C7 C6 119.8(7) . . ?
C2 C7 C11 120.8(7) . . ?
C6 C7 C11 119.3(8) . . ?
C3 C8 C9 109.8(12) . . ?
C10 C8 C3 111.7(8) . . ?
C10 C8 C9 109.4(8) . . ?
C7 C11 C12 111.9(7) . . ?
C7 C11 C13 110.5(7) . . ?
C13 C11 C12 110.2(8) . . ?
C22 C23 C22A 99.6(18) . . ?
O1 B1 N1 127.5(4) . . ?
O1 B1 N1 127.5(4) . 10_557 ?
N1 B1 N1 104.9(7) . 10_557 ?
C14 O2 Dy1 121.8(15) . . ?
C14 O2 C17 112.0(10) . . ?
C17 O2 Dy1 126.2(15) . . ?
C18 O3 Dy1 125.3(10) . . ?
C18 O3 C21 110.4(7) . . ?
C21 O3 Dy1 124.1(10) . . ?
O2 C14 C15 103.8(11) . . ?
C16 C15 C14 105.8(8) . . ?
C15 C16 C17 106.0(8) . . ?
O2 C17 C16 105.4(9) . . ?
O3 C18 C19 109.7(10) . . ?
C20 C19 C18 105.3(8) . . ?
C19 C20 C21 106.0(8) . . ?
O3 C21 C20 105.2(10) . . ?
O4 C22 C23 104.5(14) . . ?
C25 C24 C25 115.5(8) 11_655 . ?
C25 C24 B2 122.0(4) . . ?
C25 C24 B2 122.0(4) 11_655 . ?
C26 C25 C24 122.4(7) . . ?
C27 C26 C25 120.2(8) . . ?
C26 C27 C26 119.2(10) 11_655 . ?
C29 C28 C29 116.6(7) . 10_557 ?
C29 C28 B2 121.6(3) . . ?
C29 C28 B2 121.6(3) 10_557 . ?
C30 C29 C28 122.9(7) . . ?
C31 C30 C29 117.6(7) . . ?
C24 B2 C24 100.6(8) 10_557 . ?
C28 B2 C24 113.22(19) 11_655 10_557 ?
C28 B2 C24 113.22(19) . 10_557 ?
C28 B2 C24 113.22(19) 11_655 . ?
C28 B2 C24 113.22(19) . . ?
C28 B2 C28 103.8(8) . 11_655 ?
C1B C1A C1F 120.1(5) . . ?
C1A C1B C1C 120.0(5) . . ?
C1D C1C C1B 119.8(5) . . ?
C1E C1D C1C 119.9(5) . . ?
C1F C1E C1D 120.2(5) . . ?
C1E C1F C1A 119.9(5) . . ?
C30 C31 C30 122.5(7) 10_557 . ?
O4 C23A C22A 104.8(14) . . ?
C23A C22A C23 96.3(18) . . ?

loop_
_geom_bond_atom_site_label_1
_geom_bond_atom_site_label_2
_geom_bond_distance
_geom_bond_site_symmetry_2
_geom_bond_publ_flag
Dy1 O1 2.136(5) . ?
Dy1 O1 2.136(5) 11 ?
Dy1 O4 2.365(8) . ?
Dy1 O2 2.346(9) . ?
Dy1 O3 2.347(6) . ?
O1 B1 1.367(10) . ?
O4 C22 1.453(10) . ?
O4 C23A 1.453(10) . ?
N1 C1 1.413(8) . ?
N1 C2 1.425(11) . ?
N1 B1 1.457(8) . ?
C1 C1 1.306(17) 10_557 ?
C2 C3 1.401(9) . ?
C2 C7 1.379(11) . ?
C3 C4 1.408(16) . ?
C3 C8 1.508(16) . ?
C4 C5 1.345(15) . ?
C5 C6 1.369(10) . ?
C6 C7 1.408(11) . ?
C7 C11 1.520(8) . ?
C8 C9 1.602(15) . ?
C8 C10 1.506(17) . ?
C11 C12 1.538(11) . ?
C11 C13 1.531(12) . ?
C23 C22 1.548(10) . ?
C23 C22A 1.550(10) . ?
O2 C14 1.452(10) . ?
O2 C17 1.452(10) . ?
O3 C18 1.389(18) . ?
O3 C21 1.488(19) . ?
C14 C15 1.543(10) . ?
C15 C16 1.541(10) . ?
C16 C17 1.544(10) . ?
C18 C19 1.512(8) . ?
C19 C20 1.507(9) . ?
C20 C21 1.523(9) . ?
C24 C25 1.392(6) 11_655 ?
C24 C25 1.392(6) . ?
C24 B2 1.648(11) . ?
C25 C26 1.390(7) . ?
C26 C27 1.370(7) . ?
C28 C29 1.393(5) . ?
C28 C29 1.393(5) 10_557 ?
C28 B2 1.643(10) . ?
C29 C30 1.392(5) . ?
C30 C31 1.385(6) . ?
C1A C1B 1.389(9) . ?
C1A C1F 1.394(9) . ?
C1B C1C 1.397(9) . ?
C1C C1D 1.395(9) . ?
C1D C1E 1.391(9) . ?
C1E C1F 1.391(9) . ?
C23A C22A 1.548(10) . ?

loop_
_exptl_oxdiff_crystal_face_indexfrac_h
_exptl_oxdiff_crystal_face_indexfrac_k
_exptl_oxdiff_crystal_face_indexfrac_l
_exptl_oxdiff_crystal_face_x
_exptl_oxdiff_crystal_face_y
_exptl_oxdiff_crystal_face_z
30.9584 -8.9682 4.9923 -0.9114 -0.3618 -0.2220
4.9704 20.9761 16.9590 0.3720 -0.9123 -0.0363
-15.9875 -3.0053 23.9654 0.2058 -0.3486 0.8999
19.9603 -0.9852 21.9616 -0.5188 -0.8102 0.2312
-19.9603 0.9852 -21.9616 0.5188 0.8102 -0.2312
19.9734 11.9962 -18.9795 -0.0804 -0.0080 -1.0015
-28.9681 12.9645 2.9920 0.9465 0.0516 0.3146
19.9804 -20.9593 7.9964 -0.9823 -0.0605 0.2420
1.9977 -17.9742 20.9763 -0.5524 -0.2164 0.7993
-2.9731 -22.9721 -14.9614 -0.4710 0.8734 0.0881
